data_2226855
loop_
_publ_author_name
'Jasinski, Jerry P.'
'Butcher, Ray J.'
'Veena, K.'
'Narayana, B.'
'Yathirajan, H. S.'

_publ_section_title
;
 (<i>E</i>)-1-(2-Bromophenyl)-3-(2,5-dimethoxyphenyl)prop-2-en-1-one
;
_journal_coeditor_code FB2201
_journal_issue 8
_journal_name_full 'Acta Crystallographica Section E'
_journal_page_first o1952
_journal_paper_doi 10.1107/S1600536810025638
_journal_volume 66
_journal_year 2010
_chemical_formula_iupac 'C17 H15 Br O3'
_chemical_formula_moiety 'C17 H15 Br O3'
_chemical_formula_sum 'C17 H15 Br O3'
_chemical_formula_weight 347.20
_chemical_melting_point_gt 355
_chemical_melting_point_lt 357
_chemical_name_systematic
;
(<i>E</i>)-1-(2-Bromophenyl)-3-(2,5-dimethoxyphenyl)prop-2-en-1-one
;
_space_group_IT_number 2
_symmetry_cell_setting triclinic
_symmetry_space_group_name_Hall '-P 1'
_symmetry_space_group_name_H-M 'P -1'
_atom_sites_solution_hydrogens difmap
_atom_sites_solution_primary direct
_atom_sites_solution_secondary difmap
_cell_angle_alpha 72.901(10)
_cell_angle_beta 78.487(9)
_cell_angle_gamma 86.359(9)
_cell_formula_units_Z 2
_cell_length_a 7.7643(9)
_cell_length_b 9.7006(11)
_cell_length_c 10.2722(10)
_cell_measurement_reflns_used 4418
_cell_measurement_temperature 110(2)
_cell_measurement_theta_max 73.9045
_cell_measurement_theta_min 4.5929
_cell_volume 724.60(14)
_computing_cell_refinement '<i>CrysAlis Pro</i> (Oxford Diffraction, 2007)'
_computing_data_collection '<i>CrysAlis Pro</i> (Oxford Diffraction, 2007)'
_computing_data_reduction '<i>CrysAlis Pro</i> (Oxford Diffraction, 2007)'
_computing_molecular_graphics '<i>SHELXTL</i> (Sheldrick, 2008)'
_computing_publication_material '<i>SHELXTL</i> (Sheldrick, 2008)'
_computing_structure_refinement '<i>SHELXL97</i> (Sheldrick, 2008)'
_computing_structure_solution '<i>SHELXS97</i> (Sheldrick, 2008)'
_diffrn_ambient_temperature 110(2)
_diffrn_detector_area_resol_mean 10.5081
_diffrn_measured_fraction_theta_full 0.997
_diffrn_measured_fraction_theta_max 0.965
_diffrn_measurement_device_type
;
Oxford Diffraction Xcalibur
;
_diffrn_measurement_method '\w scans'
_diffrn_radiation_monochromator graphite
_diffrn_radiation_source 'Enhance (Cu) X-ray Source'
_diffrn_radiation_type CuK\a
_diffrn_radiation_wavelength 1.54184
_diffrn_reflns_av_R_equivalents 0.0366
_diffrn_reflns_av_sigmaI/netI 0.0288
_diffrn_reflns_limit_h_max 9
_diffrn_reflns_limit_h_min -9
_diffrn_reflns_limit_k_max 11
_diffrn_reflns_limit_k_min -12
_diffrn_reflns_limit_l_max 10
_diffrn_reflns_limit_l_min -12
_diffrn_reflns_number 4759
_diffrn_reflns_theta_full 67.50
_diffrn_reflns_theta_max 74.18
_diffrn_reflns_theta_min 4.59
_diffrn_standards_number 0
_exptl_absorpt_coefficient_mu 3.933
_exptl_absorpt_correction_T_max 0.635
_exptl_absorpt_correction_T_min 0.179
_exptl_absorpt_correction_type analytical
_exptl_absorpt_process_details
;
(<i>CrysAlisRED</i>; Oxford Diffraction, 2007)
;
_exptl_crystal_colour colorless
_exptl_crystal_density_diffrn 1.591
_exptl_crystal_density_method 'not measured'
_exptl_crystal_description 'triangular plate'
_exptl_crystal_F_000 352
_exptl_crystal_size_max 0.544
_exptl_crystal_size_mid 0.256
_exptl_crystal_size_min 0.077
_refine_diff_density_max 2.505
_refine_diff_density_min -1.109
_refine_ls_extinction_method none
_refine_ls_goodness_of_fit_ref 1.048
_refine_ls_hydrogen_treatment constr
_refine_ls_matrix_type full
_refine_ls_number_constraints 58
_refine_ls_number_parameters 192
_refine_ls_number_reflns 2835
_refine_ls_number_restraints 0
_refine_ls_restrained_S_all 1.048
_refine_ls_R_factor_all 0.0542
_refine_ls_R_factor_gt 0.0532
_refine_ls_shift/su_max 0.001
_refine_ls_shift/su_mean 0.000
_refine_ls_structure_factor_coef Fsqd
_refine_ls_weighting_details 'calc w=1/[\s^2^(Fo^2^)+(0.1005P)^2^+1.9956P] where P=(Fo^2^+2Fc^2^)/3'
_refine_ls_weighting_scheme calc
_refine_ls_wR_factor_gt 0.1449
_refine_ls_wR_factor_ref 0.1460
_reflns_number_gt 2749
_reflns_number_total 2835
_reflns_threshold_expression I>2\s(I)
_cod_data_source_file fb2201.cif
_cod_data_source_block I
_cod_original_cell_volume 724.59(14)
_cod_database_code 2226855
_cod_database_fobs_code 2226855

loop_
_symmetry_equiv_pos_as_xyz
'x, y, z'
'-x, -y, -z'

loop_
_atom_site_type_symbol
_atom_site_label
_atom_site_fract_x
_atom_site_fract_y
_atom_site_fract_z
_atom_site_U_iso_or_equiv
_atom_site_adp_type
_atom_site_calc_flag
_atom_site_refinement_flags
_atom_site_occupancy
_atom_site_disorder_assembly
_atom_site_disorder_group
Br Br1 0.28123(4) 1.19671(4) -0.00743(4) 0.01849(18) Uani d . 1 . .
O O1 0.1583(4) 1.1329(3) 0.3257(3) 0.0208(6) Uani d . 1 . .
O O2 0.4450(3) 0.5470(3) 0.2755(3) 0.0161(5) Uani d . 1 . .
O O3 0.0011(4) 0.4011(3) 0.7884(3) 0.0177(5) Uani d . 1 . .
C C1 0.4421(5) 1.0666(3) 0.2299(4) 0.0129(7) Uani d . 1 . .
C C2 0.4701(5) 1.1455(4) 0.0894(4) 0.0135(7) Uani d . 1 . .
C C3 0.6379(5) 1.1881(4) 0.0155(4) 0.0160(7) Uani d . 1 . .
H H3 0.6548 1.2397 -0.0802 0.019 Uiso calc R 1 . .
C C4 0.7801(5) 1.1552(4) 0.0819(4) 0.0194(8) Uani d . 1 . .
H H4 0.8945 1.1857 0.0318 0.023 Uiso calc R 1 . .
C C5 0.7563(5) 1.0772(4) 0.2223(4) 0.0203(8) Uani d . 1 . .
H H5 0.8536 1.0560 0.2684 0.024 Uiso calc R 1 . .
C C6 0.5884(5) 1.0312(4) 0.2936(4) 0.0164(7) Uani d . 1 . .
H H6 0.5729 0.9743 0.3878 0.020 Uiso calc R 1 . .
C C7 0.2612(5) 1.0331(4) 0.3178(4) 0.0138(7) Uani d . 1 . .
C C8 0.2125(5) 0.8849(4) 0.3976(4) 0.0138(7) Uani d . 1 . .
H H8 0.1094 0.8697 0.4676 0.017 Uiso calc R 1 . .
C C9 0.3058(4) 0.7685(4) 0.3774(3) 0.0119(6) Uani d . 1 . .
H H9 0.4086 0.7848 0.3070 0.014 Uiso calc R 1 . .
C C10 0.2606(4) 0.6188(3) 0.4558(3) 0.0103(6) Uani d . 1 . .
C C11 0.3385(4) 0.5059(4) 0.4034(3) 0.0116(6) Uani d . 1 . .
C C12 0.3018(5) 0.3629(4) 0.4806(4) 0.0141(7) Uani d . 1 . .
H H12 0.3535 0.2865 0.4454 0.017 Uiso calc R 1 . .
C C13 0.1900(5) 0.3323(4) 0.6086(4) 0.0149(7) Uani d . 1 . .
H H13 0.1676 0.2348 0.6617 0.018 Uiso calc R 1 . .
C C14 0.1098(5) 0.4435(4) 0.6606(4) 0.0128(7) Uani d . 1 . .
C C15 0.1450(4) 0.5854(4) 0.5843(3) 0.0116(6) Uani d . 1 . .
H H15 0.0903 0.6611 0.6193 0.014 Uiso calc R 1 . .
C C16 0.5285(5) 0.4359(4) 0.2187(4) 0.0184(7) Uani d . 1 . .
H H16 0.6043 0.4798 0.1291 0.028 Uiso calc R 1 . .
H H16B 0.4388 0.3772 0.2057 0.028 Uiso calc R 1 . .
H H16C 0.5996 0.3747 0.2825 0.028 Uiso calc R 1 . .
C C17 -0.0777(5) 0.5153(4) 0.8422(4) 0.0174(7) Uani d . 1 . .
H H17 -0.1553 0.4744 0.9317 0.026 Uiso calc R 1 . .
H H17B -0.1463 0.5775 0.7770 0.026 Uiso calc R 1 . .
H H17C 0.0144 0.5721 0.8548 0.026 Uiso calc R 1 . .

loop_
_atom_site_aniso_label
_atom_site_aniso_U_11
_atom_site_aniso_U_22
_atom_site_aniso_U_33
_atom_site_aniso_U_12
_atom_site_aniso_U_13
_atom_site_aniso_U_23
Br1 0.0173(3) 0.0181(3) 0.0190(3) -0.00149(16) -0.00464(16) -0.00259(16)
O1 0.0213(13) 0.0084(12) 0.0265(14) 0.0010(10) 0.0049(11) -0.0020(10)
O2 0.0204(13) 0.0086(11) 0.0171(12) -0.0009(9) 0.0051(10) -0.0060(9)
O3 0.0238(13) 0.0101(12) 0.0131(12) -0.0010(10) 0.0029(10) 0.0021(9)
C1 0.0176(17) 0.0045(14) 0.0157(16) -0.0038(12) 0.0021(13) -0.0041(12)
C2 0.0129(16) 0.0104(15) 0.0158(16) -0.0017(12) -0.0002(13) -0.0032(13)
C3 0.0171(17) 0.0103(15) 0.0167(16) -0.0030(13) 0.0031(13) -0.0016(13)
C4 0.0165(17) 0.0133(17) 0.0248(19) -0.0052(13) 0.0034(14) -0.0038(14)
C5 0.0188(18) 0.0118(16) 0.030(2) -0.0014(13) -0.0069(15) -0.0042(15)
C6 0.0220(18) 0.0076(15) 0.0176(17) -0.0005(13) -0.0011(14) -0.0021(13)
C7 0.0173(17) 0.0081(15) 0.0139(15) -0.0034(12) 0.0015(13) -0.0023(12)
C8 0.0147(16) 0.0076(15) 0.0149(16) -0.0041(12) 0.0044(13) -0.0007(12)
C9 0.0127(15) 0.0114(16) 0.0106(15) -0.0036(12) 0.0004(12) -0.0025(12)
C10 0.0115(15) 0.0074(15) 0.0125(15) -0.0011(11) -0.0028(12) -0.0029(12)
C11 0.0109(15) 0.0113(16) 0.0124(15) -0.0002(12) -0.0010(12) -0.0040(12)
C12 0.0162(16) 0.0078(15) 0.0194(17) 0.0016(12) -0.0041(13) -0.0053(13)
C13 0.0180(17) 0.0061(15) 0.0178(17) -0.0027(12) -0.0046(13) 0.0022(12)
C14 0.0145(16) 0.0090(15) 0.0117(15) -0.0025(12) -0.0029(12) 0.0028(12)
C15 0.0126(15) 0.0089(15) 0.0127(15) -0.0013(12) -0.0016(12) -0.0022(12)
C16 0.0189(17) 0.0139(17) 0.0225(18) 0.0011(13) 0.0030(14) -0.0107(14)
C17 0.0183(17) 0.0167(17) 0.0140(16) -0.0010(13) 0.0019(13) -0.0025(13)

loop_
_atom_type_symbol
_atom_type_description
_atom_type_scat_dispersion_real
_atom_type_scat_dispersion_imag
_atom_type_scat_source
C C 0.0181 0.0091 'International Tables Vol C Tables 4.2.6.8 and 6.1.1.4'
H H 0.0000 0.0000 'International Tables Vol C Tables 4.2.6.8 and 6.1.1.4'
O O 0.0492 0.0322 'International Tables Vol C Tables 4.2.6.8 and 6.1.1.4'
Br Br -0.6763 1.2805 'International Tables Vol C Tables 4.2.6.8 and 6.1.1.4'

loop_
_geom_angle_atom_site_label_1
_geom_angle_atom_site_label_2
_geom_angle_atom_site_label_3
_geom_angle_site_symmetry_1
_geom_angle_site_symmetry_3
_geom_angle
_geom_angle_publ_flag
C11 O2 C16 . . 117.8(3) ?
C14 O3 C17 . . 115.6(3) ?
C6 C1 C2 . . 117.9(3) ?
C6 C1 C7 . . 118.9(3) ?
C2 C1 C7 . . 122.8(3) ?
C3 C2 C1 . . 121.2(3) ?
C3 C2 Br1 . . 117.5(3) ?
C1 C2 Br1 . . 121.3(3) ?
C4 C3 C2 . . 119.8(3) ?
C4 C3 H3 . . 120.1 ?
C2 C3 H3 . . 120.1 ?
C3 C4 C5 . . 120.4(3) ?
C3 C4 H4 . . 119.8 ?
C5 C4 H4 . . 119.8 ?
C6 C5 C4 . . 119.1(4) ?
C6 C5 H5 . . 120.4 ?
C4 C5 H5 . . 120.4 ?
C5 C6 C1 . . 121.5(3) ?
C5 C6 H6 . . 119.2 ?
C1 C6 H6 . . 119.2 ?
O1 C7 C8 . . 120.6(3) ?
O1 C7 C1 . . 118.9(3) ?
C8 C7 C1 . . 120.5(3) ?
C9 C8 C7 . . 123.6(3) ?
C9 C8 H8 . . 118.2 ?
C7 C8 H8 . . 118.2 ?
C8 C9 C10 . . 124.9(3) ?
C8 C9 H9 . . 117.6 ?
C10 C9 H9 . . 117.6 ?
C15 C10 C11 . . 119.3(3) ?
C15 C10 C9 . . 121.1(3) ?
C11 C10 C9 . . 119.5(3) ?
O2 C11 C12 . . 124.4(3) ?
O2 C11 C10 . . 115.8(3) ?
C12 C11 C10 . . 119.8(3) ?
C13 C12 C11 . . 120.0(3) ?
C13 C12 H12 . . 120.0 ?
C11 C12 H12 . . 120.0 ?
C12 C13 C14 . . 120.7(3) ?
C12 C13 H13 . . 119.6 ?
C14 C13 H13 . . 119.6 ?
O3 C14 C15 . . 124.5(3) ?
O3 C14 C13 . . 115.9(3) ?
C15 C14 C13 . . 119.6(3) ?
C14 C15 C10 . . 120.6(3) ?
C14 C15 H15 . . 119.7 ?
C10 C15 H15 . . 119.7 ?
O2 C16 H16 . . 109.5 ?
O2 C16 H16B . . 109.5 ?
H16 C16 H16B . . 109.5 ?
O2 C16 H16C . . 109.5 ?
H16 C16 H16C . . 109.5 ?
H16B C16 H16C . . 109.5 ?
O3 C17 H17 . . 109.5 ?
O3 C17 H17B . . 109.5 ?
H17 C17 H17B . . 109.5 ?
O3 C17 H17C . . 109.5 ?
H17 C17 H17C . . 109.5 ?
H17B C17 H17C . . 109.5 ?

loop_
_geom_bond_atom_site_label_1
_geom_bond_atom_site_label_2
_geom_bond_site_symmetry_2
_geom_bond_distance
_geom_bond_publ_flag
Br1 C2 . 1.893(4) ?
O1 C7 . 1.227(4) ?
O2 C11 . 1.367(4) ?
O2 C16 . 1.433(4) ?
O3 C14 . 1.375(4) ?
O3 C17 . 1.430(4) ?
C1 C6 . 1.397(5) ?
C1 C2 . 1.401(5) ?
C1 C7 . 1.507(5) ?
C2 C3 . 1.391(5) ?
C3 C4 . 1.383(6) ?
C3 H3 . 0.9500 ?
C4 C5 . 1.399(6) ?
C4 H4 . 0.9500 ?
C5 C6 . 1.392(5) ?
C5 H5 . 0.9500 ?
C6 H6 . 0.9500 ?
C7 C8 . 1.461(4) ?
C8 C9 . 1.348(5) ?
C8 H8 . 0.9500 ?
C9 C10 . 1.465(4) ?
C9 H9 . 0.9500 ?
C10 C15 . 1.402(5) ?
C10 C11 . 1.410(5) ?
C11 C12 . 1.396(5) ?
C12 C13 . 1.384(5) ?
C12 H12 . 0.9500 ?
C13 C14 . 1.399(5) ?
C13 H13 . 0.9500 ?
C14 C15 . 1.383(5) ?
C15 H15 . 0.9500 ?
C16 H16 . 0.9800 ?
C16 H16B . 0.9800 ?
C16 H16C . 0.9800 ?
C17 H17 . 0.9800 ?
C17 H17B . 0.9800 ?
C17 H17C . 0.9800 ?

loop_
_geom_hbond_atom_site_label_D
_geom_hbond_atom_site_label_H
_geom_hbond_atom_site_label_A
_geom_hbond_site_symmetry_A
_geom_hbond_distance_DH
_geom_hbond_distance_HA
_geom_hbond_distance_DA
_geom_hbond_angle_DHA
C4 H4 Br1 1_655 0.95 2.95 3.834(4) 154.7
C3 H3 O2 2_675 0.95 2.62 3.463(5) 147.6

loop_
_geom_torsion_atom_site_label_1
_geom_torsion_atom_site_label_2
_geom_torsion_atom_site_label_3
_geom_torsion_atom_site_label_4
_geom_torsion_site_symmetry_1
_geom_torsion_site_symmetry_2
_geom_torsion_site_symmetry_3
_geom_torsion_site_symmetry_4
_geom_torsion
_geom_torsion_publ_flag
C6 C1 C2 C3 . . . . -0.4(5) ?
C7 C1 C2 C3 . . . . 172.8(3) ?
C6 C1 C2 Br1 . . . . 179.1(2) ?
C7 C1 C2 Br1 . . . . -7.7(5) ?
C1 C2 C3 C4 . . . . -1.4(5) ?
Br1 C2 C3 C4 . . . . 179.1(3) ?
C2 C3 C4 C5 . . . . 1.1(5) ?
C3 C4 C5 C6 . . . . 1.1(6) ?
C4 C5 C6 C1 . . . . -3.0(5) ?
C2 C1 C6 C5 . . . . 2.6(5) ?
C7 C1 C6 C5 . . . . -170.8(3) ?
C6 C1 C7 O1 . . . . 117.6(4) ?
C2 C1 C7 O1 . . . . -55.5(5) ?
C6 C1 C7 C8 . . . . -59.4(4) ?
C2 C1 C7 C8 . . . . 127.4(4) ?
O1 C7 C8 C9 . . . . 168.8(4) ?
C1 C7 C8 C9 . . . . -14.3(5) ?
C7 C8 C9 C10 . . . . 179.9(3) ?
C8 C9 C10 C15 . . . . -18.5(5) ?
C8 C9 C10 C11 . . . . 163.4(3) ?
C16 O2 C11 C12 . . . . -1.9(5) ?
C16 O2 C11 C10 . . . . 179.4(3) ?
C15 C10 C11 O2 . . . . 177.9(3) ?
C9 C10 C11 O2 . . . . -4.0(5) ?
C15 C10 C11 C12 . . . . -0.9(5) ?
C9 C10 C11 C12 . . . . 177.2(3) ?
O2 C11 C12 C13 . . . . -179.1(3) ?
C10 C11 C12 C13 . . . . -0.4(5) ?
C11 C12 C13 C14 . . . . 1.4(5) ?
C17 O3 C14 C15 . . . . -0.1(5) ?
C17 O3 C14 C13 . . . . 178.8(3) ?
C12 C13 C14 O3 . . . . 179.9(3) ?
C12 C13 C14 C15 . . . . -1.1(5) ?
O3 C14 C15 C10 . . . . 178.7(3) ?
C13 C14 C15 C10 . . . . -0.2(5) ?
C11 C10 C15 C14 . . . . 1.2(5) ?
C9 C10 C15 C14 . . . . -176.8(3) ?

loop_
_cod_related_entry_id
_cod_related_entry_database
_cod_related_entry_code
1 ChemSpider 9813549
